data_7707982
loop_
_publ_author_name
'Wiedmaier, Nicholas R.'
'Schubert, Hartmut'
'Mayer, Hermann A.'
'Wesemann, Lars'

_publ_section_title
;
 Carbocyclic pincer carbene complexes of ruthenium: syntheses and
 reversible hydrogenation.
;
_journal_issue 34
_journal_name_full 'Dalton transactions (Cambridge, England : 2003)'
_journal_page_first 11814
_journal_page_last 11820
_journal_paper_doi 10.1039/d1dt02266k
_journal_volume 50
_journal_year 2021
_chemical_formula_sum 'C31.33333 H48.66667 Cl2 P2 Ru'
_chemical_formula_weight 659.28
_space_group_crystal_system triclinic
_space_group_IT_number 1
_space_group_name_Hall 'P 1'
_space_group_name_H-M_alt 'P 1'
_atom_sites_solution_hydrogens geom
_audit_creation_method SHELXL-2014
_audit_update_record
;
2020-10-14 deposited with the CCDC.	2021-08-02 downloaded from the CCDC.
;
_cell_angle_alpha 67.4590(10)
_cell_angle_beta 89.6070(10)
_cell_angle_gamma 88.4290(10)
_cell_formula_units_Z 3
_cell_length_a 12.1104(2)
_cell_length_b 14.1717(3)
_cell_length_c 14.9865(3)
_cell_measurement_reflns_used 9292
_cell_measurement_temperature 100(2)
_cell_measurement_theta_max 30.52
_cell_measurement_theta_min 2.94
_cell_volume 2374.65(8)
_computing_cell_refinement 'Bruker SAINT'
_computing_data_collection 'Bruker APEX2'
_computing_data_reduction 'Bruker SAINT'
_computing_molecular_graphics 'Bruker SHELXTL'
_computing_publication_material 'Bruker SHELXTL'
_computing_structure_refinement 'SHELXL-2014 (Sheldrick 2014)'
_computing_structure_solution 'SHELXS-97 (Sheldrick 2008)'
_diffrn_ambient_temperature 100(2)
_diffrn_detector_area_resol_mean 8.333
_diffrn_measured_fraction_theta_full 0.995
_diffrn_measured_fraction_theta_max 0.995
_diffrn_measurement_device_type 'Bruker APEX-II CCD'
_diffrn_measurement_method '\f and \w scans'
_diffrn_radiation_type MoK\a
_diffrn_radiation_wavelength 0.71073
_diffrn_reflns_av_R_equivalents 0.0333
_diffrn_reflns_av_unetI/netI 0.0346
_diffrn_reflns_Laue_measured_fraction_full 0.995
_diffrn_reflns_Laue_measured_fraction_max 0.995
_diffrn_reflns_limit_h_max 15
_diffrn_reflns_limit_h_min -15
_diffrn_reflns_limit_k_max 18
_diffrn_reflns_limit_k_min -18
_diffrn_reflns_limit_l_max 19
_diffrn_reflns_limit_l_min -19
_diffrn_reflns_number 69257
_diffrn_reflns_point_group_measured_fraction_full 0.967
_diffrn_reflns_point_group_measured_fraction_max 0.960
_diffrn_reflns_theta_full 25.242
_diffrn_reflns_theta_max 27.103
_diffrn_reflns_theta_min 3.731
_diffrn_source 'sealed tube'
_exptl_absorpt_coefficient_mu 0.784
_exptl_absorpt_correction_T_max 0.7461
_exptl_absorpt_correction_T_min 0.7213
_exptl_absorpt_correction_type multi-scan
_exptl_absorpt_process_details 'SADABS V2008/1 (Bruker AXS)'
_exptl_crystal_colour red
_exptl_crystal_density_diffrn 1.383
_exptl_crystal_description prism
_exptl_crystal_F_000 1034
_exptl_crystal_size_max 0.24
_exptl_crystal_size_mid 0.21
_exptl_crystal_size_min 0.20
_refine_diff_density_max 2.331
_refine_diff_density_min -0.754
_refine_diff_density_rms 0.071
_refine_ls_abs_structure_details
;
 Flack x determined using 8983 quotients [(I+)-(I-)]/[(I+)+(I-)]
 (Parsons, Flack and Wagner, Acta Cryst. B69 (2013) 249-259).
;
_refine_ls_abs_structure_Flack 0.010(8)
_refine_ls_extinction_method none
_refine_ls_goodness_of_fit_ref 1.037
_refine_ls_hydrogen_treatment constr
_refine_ls_matrix_type full
_refine_ls_number_parameters 1019
_refine_ls_number_reflns 20132
_refine_ls_number_restraints 3
_refine_ls_restrained_S_all 1.037
_refine_ls_R_factor_all 0.0297
_refine_ls_R_factor_gt 0.0279
_refine_ls_shift/su_max 0.001
_refine_ls_shift/su_mean 0.000
_refine_ls_structure_factor_coef Fsqd
_refine_ls_weighting_details 'w=1/[\s^2^(Fo^2^)+(0.0361P)^2^+0.8728P] where P=(Fo^2^+2Fc^2^)/3'
_refine_ls_weighting_scheme calc
_refine_ls_wR_factor_gt 0.0657
_refine_ls_wR_factor_ref 0.0667
_reflns_Friedel_coverage 0.929
_reflns_Friedel_fraction_full 0.939
_reflns_Friedel_fraction_max 0.924
_reflns_number_gt 19390
_reflns_number_total 20132
_reflns_threshold_expression 'I > 2\s(I)'
_cod_data_source_file d1dt02266k2.cif
_cod_data_source_block NW105_0m
_cod_depositor_comments
;
Adding full bibliography for 7707980--7707982.cif.

2024-09-23
Z value and formula fixed to values more according to usual
chemical conventions.                 miguel
;
_cod_original_formula_sum 'C94 H146 Cl6 P6 Ru3'
_cod_original_formula_weight 1977.83
_cod_original_formula_units_Z 1
_cod_original_cell_volume 2374.66(8)
_cod_database_code 7707982
_shelx_space_group_comment
;
The symmetry employed for this shelxl refinement is uniquely defined
by the following loop, which should always be used as a source of
symmetry information in preference to the above space-group names.
They are only intended as comments.
;
_shelxl_version_number 2014-3

loop_
_space_group_symop_operation_xyz
'x, y, z'

loop_
_atom_site_label
_atom_site_type_symbol
_atom_site_fract_x
_atom_site_fract_y
_atom_site_fract_z
_atom_site_U_iso_or_equiv
_atom_site_adp_type
_atom_site_occupancy
_atom_site_site_symmetry_order
_atom_site_calc_flag
_atom_site_refinement_flags_posn
_atom_site_refinement_flags_adp
_atom_site_refinement_flags_occupancy
_atom_site_disorder_assembly
_atom_site_disorder_group
Ru1 Ru 0.45224(2) 0.51229(2) 0.54369(2) 0.01171(7) Uani 1 1 d . . . . .
C1 C 0.0627(3) 0.6489(3) 0.5466(3) 0.0196(9) Uani 1 1 d . . . . .
P1 P 0.42867(9) 0.37812(8) 0.69837(7) 0.0133(2) Uani 1 1 d . . . . .
Cl1 Cl 0.56206(8) 0.60163(8) 0.60911(7) 0.0192(2) Uani 1 1 d . . . . .
P2 P 0.43989(9) 0.65462(8) 0.39296(8) 0.0155(2) Uani 1 1 d . . . . .
Ru2 Ru 1.15340(2) 0.18670(2) 0.16963(2) 0.01163(7) Uani 1 1 d . . . . .
C2 C -0.0406(4) 0.6903(4) 0.5027(4) 0.0252(10) Uani 1 1 d . . . . .
H2 H -0.0422 0.7420 0.4395 0.030 Uiso 1 1 calc R U . . .
Cl2 Cl 0.48071(10) 0.39349(8) 0.46846(8) 0.0240(2) Uani 1 1 d . . . . .
Cl3 Cl 1.16702(9) 0.34203(8) 0.03464(7) 0.0225(2) Uani 1 1 d . . . . .
Ru3 Ru 0.84057(2) 0.80727(2) -0.17279(2) 0.01052(7) Uani 1 1 d . . . . .
C3 C -0.1397(4) 0.6564(4) 0.5506(4) 0.0294(11) Uani 1 1 d . . . . .
H3 H -0.2078 0.6850 0.5198 0.035 Uiso 1 1 calc R U . . .
P3 P 1.31273(8) 0.21374(8) 0.24737(7) 0.0134(2) Uani 1 1 d . . . . .
Cl4 Cl 1.20505(8) 0.01140(8) 0.21758(7) 0.0188(2) Uani 1 1 d . . . . .
P4 P 0.97441(8) 0.15498(8) 0.12481(7) 0.0139(2) Uani 1 1 d . . . . .
C4 C -0.1394(4) 0.5822(4) 0.6418(4) 0.0285(11) Uani 1 1 d . . . . .
H4 H -0.2073 0.5597 0.6740 0.034 Uiso 1 1 calc R U . . .
Cl5 Cl 0.83602(12) 0.92115(8) -0.09330(8) 0.0299(3) Uani 1 1 d . . . . .
C5 C -0.0402(4) 0.5394(4) 0.6873(4) 0.0243(10) Uani 1 1 d . . . . .
H5 H -0.0410 0.4886 0.7510 0.029 Uiso 1 1 calc R U . . .
P5 P 0.85804(9) 0.66322(8) -0.02393(7) 0.0128(2) Uani 1 1 d . . . . .
C6 C 0.0622(3) 0.5706(3) 0.6400(3) 0.0194(9) Uani 1 1 d . . . . .
P6 P 0.85435(8) 0.94334(8) -0.32757(7) 0.0118(2) Uani 1 1 d . . . . .
Cl6 Cl 0.72664(8) 0.71872(8) -0.23732(7) 0.0166(2) Uani 1 1 d . . . . .
C7 C 0.1597(3) 0.5226(3) 0.6955(3) 0.0178(9) Uani 1 1 d . . . . .
H7 H 0.1463 0.4865 0.7624 0.021 Uiso 1 1 calc R U . . .
C8 C 0.2672(3) 0.5193(3) 0.6699(3) 0.0152(8) Uani 1 1 d . . . . .
C9 C 0.3175(3) 0.5670(3) 0.5732(3) 0.0145(8) Uani 1 1 d . . . . .
C10 C 0.2692(3) 0.6644(3) 0.5049(3) 0.0171(9) Uani 1 1 d . . . . .
C11 C 0.1606(4) 0.6950(3) 0.4949(3) 0.0193(9) Uani 1 1 d . . . . .
H11 H 0.1468 0.7594 0.4439 0.023 Uiso 1 1 calc R U . . .
C12 C 0.3471(3) 0.4557(3) 0.7485(3) 0.0171(9) Uani 1 1 d . . . . .
H12A H 0.3065 0.4117 0.8064 0.021 Uiso 1 1 calc R U . . .
H12B H 0.3955 0.5004 0.7672 0.021 Uiso 1 1 calc R U . . .
C13 C 0.3509(4) 0.7345(3) 0.4369(3) 0.0192(9) Uani 1 1 d . . . . .
H13A H 0.3955 0.7678 0.4711 0.023 Uiso 1 1 calc R U . . .
H13B H 0.3120 0.7881 0.3823 0.023 Uiso 1 1 calc R U . . .
C22 C 0.5678(4) 0.7299(4) 0.3386(3) 0.0216(9) Uani 1 1 d . . . . .
C21 C 0.2682(4) 0.2271(4) 0.7971(3) 0.0300(11) Uani 1 1 d . . . . .
H21A H 0.2200 0.2809 0.8034 0.045 Uiso 1 1 calc R U . . .
H21B H 0.3192 0.2010 0.8523 0.045 Uiso 1 1 calc R U . . .
H21C H 0.2231 0.1712 0.7958 0.045 Uiso 1 1 calc R U . . .
C20 C 0.2489(4) 0.3148(4) 0.6195(3) 0.0206(9) Uani 1 1 d . . . . .
H20A H 0.2036 0.3686 0.6289 0.031 Uiso 1 1 calc R U . . .
H20B H 0.2014 0.2599 0.6195 0.031 Uiso 1 1 calc R U . . .
H20C H 0.2874 0.3435 0.5575 0.031 Uiso 1 1 calc R U . . .
C19 C 0.4003(4) 0.1852(4) 0.6856(3) 0.0258(10) Uani 1 1 d . . . . .
H19A H 0.3488 0.1359 0.6792 0.039 Uiso 1 1 calc R U . . .
H19B H 0.4499 0.1505 0.7405 0.039 Uiso 1 1 calc R U . . .
H19C H 0.4437 0.2141 0.6263 0.039 Uiso 1 1 calc R U . . .
C18 C 0.5916(4) 0.4024(4) 0.8216(3) 0.0275(11) Uani 1 1 d . . . . .
H18A H 0.6597 0.3761 0.8589 0.041 Uiso 1 1 calc R U . . .
H18B H 0.5356 0.4159 0.8630 0.041 Uiso 1 1 calc R U . . .
H18C H 0.6066 0.4659 0.7666 0.041 Uiso 1 1 calc R U . . .
C17 C 0.6416(4) 0.2976(5) 0.7267(4) 0.0433(16) Uani 1 1 d . . . . .
H17A H 0.6165 0.2467 0.7025 0.065 Uiso 1 1 calc R U . . .
H17B H 0.7063 0.2702 0.7685 0.065 Uiso 1 1 calc R U . . .
H17C H 0.6614 0.3599 0.6722 0.065 Uiso 1 1 calc R U . . .
C16 C 0.5204(5) 0.2295(4) 0.8744(3) 0.0352(12) Uani 1 1 d . . . . .
H16A H 0.5844 0.2087 0.9180 0.053 Uiso 1 1 calc R U . . .
H16B H 0.5007 0.1733 0.8554 0.053 Uiso 1 1 calc R U . . .
H16C H 0.4578 0.2470 0.9075 0.053 Uiso 1 1 calc R U . . .
C15 C 0.3349(4) 0.2713(3) 0.7025(3) 0.0191(9) Uani 1 1 d . . . . .
C14 C 0.5491(4) 0.3227(4) 0.7845(3) 0.0221(10) Uani 1 1 d . . . . .
C23 C 0.3571(4) 0.6371(4) 0.2936(3) 0.0257(11) Uani 1 1 d . . . . .
C24 C 0.6614(4) 0.6493(4) 0.3526(4) 0.0292(11) Uani 1 1 d . . . . .
H24A H 0.6727 0.6095 0.4218 0.044 Uiso 1 1 calc R U . . .
H24B H 0.7297 0.6836 0.3244 0.044 Uiso 1 1 calc R U . . .
H24C H 0.6412 0.6035 0.3206 0.044 Uiso 1 1 calc R U . . .
C25 C 0.5600(5) 0.8027(4) 0.2326(3) 0.0370(13) Uani 1 1 d . . . . .
H25A H 0.6297 0.8384 0.2129 0.055 Uiso 1 1 calc R U . . .
H25B H 0.4996 0.8528 0.2245 0.055 Uiso 1 1 calc R U . . .
H25C H 0.5458 0.7637 0.1924 0.055 Uiso 1 1 calc R U . . .
C27 C 0.4289(4) 0.5853(4) 0.2400(3) 0.0315(12) Uani 1 1 d . . . . .
H27A H 0.4602 0.5208 0.2863 0.047 Uiso 1 1 calc R U . . .
H27B H 0.4889 0.6304 0.2067 0.047 Uiso 1 1 calc R U . . .
H27C H 0.3835 0.5716 0.1926 0.047 Uiso 1 1 calc R U . . .
C26 C 0.5976(4) 0.7961(3) 0.3945(3) 0.0209(9) Uani 1 1 d . . . . .
H26A H 0.6014 0.7536 0.4637 0.031 Uiso 1 1 calc R U . . .
H26B H 0.5410 0.8502 0.3830 0.031 Uiso 1 1 calc R U . . .
H26C H 0.6694 0.8267 0.3726 0.031 Uiso 1 1 calc R U . . .
C28 C 0.3033(5) 0.7368(4) 0.2226(4) 0.0406(14) Uani 1 1 d . . . . .
H28A H 0.2557 0.7672 0.2581 0.061 Uiso 1 1 calc R U . . .
H28B H 0.2590 0.7221 0.1752 0.061 Uiso 1 1 calc R U . . .
H28C H 0.3610 0.7847 0.1891 0.061 Uiso 1 1 calc R U . . .
C29 C 0.2626(4) 0.5646(4) 0.3413(3) 0.0253(10) Uani 1 1 d . . . . .
H29A H 0.2132 0.5962 0.3745 0.038 Uiso 1 1 calc R U . . .
H29B H 0.2934 0.5000 0.3880 0.038 Uiso 1 1 calc R U . . .
H29C H 0.2211 0.5513 0.2916 0.038 Uiso 1 1 calc R U . . .
C100 C 0.8927(3) 0.3365(3) 0.3611(3) 0.0140(8) Uani 1 1 d . . . . .
C101 C 0.7944(4) 0.3541(3) 0.4041(3) 0.0187(9) Uani 1 1 d . . . . .
H101 H 0.7257 0.3403 0.3819 0.022 Uiso 1 1 calc R U . . .
C102 C 0.7946(4) 0.3902(3) 0.4762(3) 0.0234(10) Uani 1 1 d . . . . .
H102 H 0.7269 0.4003 0.5041 0.028 Uiso 1 1 calc R U . . .
C103 C 0.8934(4) 0.4121(4) 0.5089(3) 0.0258(10) Uani 1 1 d . . . . .
H103 H 0.8937 0.4370 0.5595 0.031 Uiso 1 1 calc R U . . .
C104 C 0.9916(4) 0.3977(3) 0.4679(3) 0.0209(9) Uani 1 1 d . . . . .
H104 H 1.0590 0.4144 0.4897 0.025 Uiso 1 1 calc R U . . .
C105 C 0.9938(3) 0.3584(3) 0.3938(3) 0.0169(8) Uani 1 1 d . . . . .
C106 C 1.1011(3) 0.3497(3) 0.3548(3) 0.0168(8) Uani 1 1 d . . . . .
H106 H 1.1588 0.3745 0.3820 0.020 Uiso 1 1 calc R U . . .
C107 C 1.1375(3) 0.3134(3) 0.2872(3) 0.0150(8) Uani 1 1 d . . . . .
C108 C 1.0760(3) 0.2610(3) 0.2359(3) 0.0133(8) Uani 1 1 d . . . . .
C109 C 0.9558(3) 0.2787(3) 0.2246(3) 0.0141(8) Uani 1 1 d . . . . .
C110 C 0.8815(3) 0.3037(3) 0.2818(3) 0.0148(8) Uani 1 1 d . . . . .
H110 H 0.8068 0.2984 0.2657 0.018 Uiso 1 1 calc R U . . .
C111 C 1.2589(3) 0.3295(3) 0.2612(3) 0.0165(8) Uani 1 1 d . . . . .
H11A H 1.2997 0.3413 0.3129 0.020 Uiso 1 1 calc R U . . .
H11B H 1.2675 0.3897 0.2002 0.020 Uiso 1 1 calc R U . . .
C112 C 0.9078(3) 0.2674(3) 0.1367(3) 0.0154(8) Uani 1 1 d . . . . .
H11C H 0.9216 0.3293 0.0783 0.018 Uiso 1 1 calc R U . . .
H11D H 0.8271 0.2585 0.1441 0.018 Uiso 1 1 calc R U . . .
C113 C 1.4498(3) 0.2475(3) 0.1837(3) 0.0179(8) Uani 1 1 d . . . . .
C114 C 1.3374(3) 0.1189(3) 0.3761(3) 0.0162(9) Uani 1 1 d . . . . .
C115 C 1.5447(3) 0.2595(4) 0.2458(3) 0.0255(10) Uani 1 1 d . . . . .
H11E H 1.5620 0.1934 0.2978 0.038 Uiso 1 1 calc R U . . .
H11F H 1.5226 0.3094 0.2737 0.038 Uiso 1 1 calc R U . . .
H11G H 1.6102 0.2834 0.2053 0.038 Uiso 1 1 calc R U . . .
C116 C 1.4800(4) 0.1640(4) 0.1448(3) 0.0269(10) Uani 1 1 d . . . . .
H11H H 1.4897 0.0981 0.1991 0.040 Uiso 1 1 calc R U . . .
H11I H 1.5489 0.1812 0.1081 0.040 Uiso 1 1 calc R U . . .
H11J H 1.4206 0.1596 0.1026 0.040 Uiso 1 1 calc R U . . .
C117 C 1.4362(4) 0.3492(4) 0.0974(3) 0.0295(11) Uani 1 1 d . . . . .
H11K H 1.4179 0.4037 0.1205 0.044 Uiso 1 1 calc R U . . .
H11L H 1.3766 0.3444 0.0555 0.044 Uiso 1 1 calc R U . . .
H11M H 1.5053 0.3646 0.0609 0.044 Uiso 1 1 calc R U . . .
C118 C 1.2260(3) 0.0738(4) 0.4205(3) 0.0209(9) Uani 1 1 d . . . . .
H11N H 1.2370 0.0292 0.4886 0.031 Uiso 1 1 calc R U . . .
H11O H 1.1967 0.0340 0.3854 0.031 Uiso 1 1 calc R U . . .
H11P H 1.1735 0.1294 0.4157 0.031 Uiso 1 1 calc R U . . .
C119 C 1.3847(4) 0.1691(4) 0.4417(3) 0.0234(9) Uani 1 1 d . . . . .
H11Q H 1.4034 0.1163 0.5049 0.035 Uiso 1 1 calc R U . . .
H11R H 1.3295 0.2171 0.4497 0.035 Uiso 1 1 calc R U . . .
H11S H 1.4513 0.2060 0.4121 0.035 Uiso 1 1 calc R U . . .
C121 C 0.9410(3) 0.1640(4) -0.0012(3) 0.0197(9) Uani 1 1 d . . . . .
C120 C 1.4129(3) 0.0288(3) 0.3792(3) 0.0199(9) Uani 1 1 d . . . . .
H12C H 1.4149 -0.0234 0.4450 0.030 Uiso 1 1 calc R U . . .
H12D H 1.4877 0.0530 0.3597 0.030 Uiso 1 1 calc R U . . .
H12E H 1.3844 -0.0008 0.3349 0.030 Uiso 1 1 calc R U . . .
C122 C 0.9011(3) 0.0427(3) 0.2183(3) 0.0180(8) Uani 1 1 d . . . . .
C123 C 1.0258(4) 0.0940(4) -0.0254(3) 0.0266(10) Uani 1 1 d . . . . .
H12F H 1.0204 0.0239 0.0222 0.040 Uiso 1 1 calc R U . . .
H12G H 1.1005 0.1183 -0.0238 0.040 Uiso 1 1 calc R U . . .
H12H H 1.0104 0.0955 -0.0901 0.040 Uiso 1 1 calc R U . . .
C124 C 0.8233(4) 0.1327(4) -0.0136(3) 0.0262(10) Uani 1 1 d . . . . .
H12I H 0.7696 0.1756 0.0040 0.039 Uiso 1 1 calc R U . . .
H12J H 0.8136 0.0609 0.0283 0.039 Uiso 1 1 calc R U . . .
H12K H 0.8116 0.1417 -0.0811 0.039 Uiso 1 1 calc R U . . .
C125 C 0.9544(4) 0.2734(4) -0.0737(3) 0.0297(11) Uani 1 1 d . . . . .
H12L H 1.0289 0.2959 -0.0678 0.044 Uiso 1 1 calc R U . . .
H12M H 0.8997 0.3185 -0.0603 0.044 Uiso 1 1 calc R U . . .
H12N H 0.9434 0.2761 -0.1393 0.044 Uiso 1 1 calc R U . . .
C126 C 0.9238(4) -0.0559(3) 0.1998(3) 0.0242(9) Uani 1 1 d . . . . .
H12O H 0.8927 -0.1141 0.2526 0.036 Uiso 1 1 calc R U . . .
H12P H 1.0037 -0.0671 0.1964 0.036 Uiso 1 1 calc R U . . .
H12Q H 0.8893 -0.0492 0.1386 0.036 Uiso 1 1 calc R U . . .
C127 C 0.7759(3) 0.0620(4) 0.2216(3) 0.0255(10) Uani 1 1 d . . . . .
H12R H 0.7620 0.1208 0.2396 0.038 Uiso 1 1 calc R U . . .
H12S H 0.7423 0.0014 0.2694 0.038 Uiso 1 1 calc R U . . .
H12T H 0.7436 0.0761 0.1578 0.038 Uiso 1 1 calc R U . . .
C128 C 0.9476(3) 0.0239(3) 0.3195(3) 0.0204(9) Uani 1 1 d . . . . .
H12U H 0.9067 -0.0306 0.3684 0.031 Uiso 1 1 calc R U . . .
H12V H 0.9397 0.0868 0.3319 0.031 Uiso 1 1 calc R U . . .
H12W H 1.0259 0.0035 0.3224 0.031 Uiso 1 1 calc R U . . .
C200 C 1.2288(3) 0.6766(3) -0.1875(3) 0.0170(8) Uani 1 1 d . . . . .
C201 C 1.3321(4) 0.6364(4) -0.1447(3) 0.0214(9) Uani 1 1 d . . . . .
H201 H 1.3341 0.5827 -0.0826 0.026 Uiso 1 1 calc R U . . .
C202 C 1.4297(4) 0.6730(4) -0.1906(4) 0.0251(10) Uani 1 1 d . . . . .
H202 H 1.4983 0.6459 -0.1598 0.030 Uiso 1 1 calc R U . . .
C203 C 1.4273(4) 0.7502(4) -0.2828(4) 0.0236(10) Uani 1 1 d . . . . .
H203 H 1.4944 0.7751 -0.3156 0.028 Uiso 1 1 calc R U . . .
C204 C 1.3275(4) 0.7903(4) -0.3259(3) 0.0207(9) Uani 1 1 d . . . . .
H204 H 1.3266 0.8426 -0.3888 0.025 Uiso 1 1 calc R U . . .
C205 C 1.2267(3) 0.7555(3) -0.2792(3) 0.0157(8) Uani 1 1 d . . . . .
C206 C 1.1269(3) 0.8029(3) -0.3326(3) 0.0149(8) Uani 1 1 d . . . . .
H206 H 1.1385 0.8392 -0.3998 0.018 Uiso 1 1 calc R U . . .
C207 C 1.0198(3) 0.8051(3) -0.3049(3) 0.0116(8) Uani 1 1 d . . . . .
C208 C 0.9737(3) 0.7553(3) -0.2079(3) 0.0110(8) Uani 1 1 d . . . . .
C209 C 1.0234(3) 0.6579(3) -0.1427(3) 0.0128(8) Uani 1 1 d . . . . .
C210 C 1.1313(3) 0.6270(3) -0.1342(3) 0.0161(8) Uani 1 1 d . . . . .
H210 H 1.1458 0.5617 -0.0849 0.019 Uiso 1 1 calc R U . . .
C211 C 0.9426(3) 0.5847(3) -0.0729(3) 0.0152(8) Uani 1 1 d . . . . .
H21D H 0.9830 0.5297 -0.0204 0.018 Uiso 1 1 calc R U . . .
H21E H 0.8957 0.5533 -0.1073 0.018 Uiso 1 1 calc R U . . .
C212 C 0.9377(3) 0.8689(3) -0.3811(3) 0.0138(8) Uani 1 1 d . . . . .
H21F H 0.8900 0.8242 -0.4004 0.017 Uiso 1 1 calc R U . . .
H21G H 0.9767 0.9149 -0.4390 0.017 Uiso 1 1 calc R U . . .
C213 C 0.9468(4) 0.6758(4) 0.0752(3) 0.0203(9) Uani 1 1 d . . . . .
C214 C 0.7285(3) 0.5905(3) 0.0297(3) 0.0165(9) Uani 1 1 d . . . . .
C215 C 0.8799(5) 0.7256(4) 0.1329(3) 0.0286(11) Uani 1 1 d . . . . .
H21H H 0.9285 0.7381 0.1790 0.043 Uiso 1 1 calc R U . . .
H21I H 0.8211 0.6800 0.1680 0.043 Uiso 1 1 calc R U . . .
H21J H 0.8471 0.7906 0.0887 0.043 Uiso 1 1 calc R U . . .
C216 C 0.9962(4) 0.5723(4) 0.1438(3) 0.0310(11) Uani 1 1 d . . . . .
H21K H 0.9364 0.5258 0.1745 0.046 Uiso 1 1 calc R U . . .
H21L H 1.0408 0.5825 0.1935 0.046 Uiso 1 1 calc R U . . .
H21M H 1.0429 0.5427 0.1069 0.046 Uiso 1 1 calc R U . . .
C217 C 1.0435(4) 0.7459(4) 0.0279(3) 0.0243(10) Uani 1 1 d . . . . .
H21N H 1.0840 0.7604 0.0774 0.036 Uiso 1 1 calc R U . . .
H21O H 1.0147 0.8101 -0.0209 0.036 Uiso 1 1 calc R U . . .
H21P H 1.0933 0.7118 -0.0028 0.036 Uiso 1 1 calc R U . . .
C218 C 0.7321(4) 0.5201(4) 0.1374(3) 0.0256(10) Uani 1 1 d . . . . .
H21Q H 0.6629 0.4833 0.1552 0.038 Uiso 1 1 calc R U . . .
H21R H 0.7416 0.5613 0.1763 0.038 Uiso 1 1 calc R U . . .
H21S H 0.7942 0.4710 0.1492 0.038 Uiso 1 1 calc R U . . .
C219 C 0.6989(4) 0.5218(3) -0.0241(3) 0.0210(9) Uani 1 1 d . . . . .
H21T H 0.6254 0.4940 -0.0041 0.032 Uiso 1 1 calc R U . . .
H21U H 0.7535 0.4654 -0.0088 0.032 Uiso 1 1 calc R U . . .
H21V H 0.6988 0.5619 -0.0939 0.032 Uiso 1 1 calc R U . . .
C220 C 0.6361(4) 0.6730(4) 0.0142(3) 0.0228(10) Uani 1 1 d . . . . .
H22A H 0.6540 0.7153 0.0505 0.034 Uiso 1 1 calc R U . . .
H22B H 0.5656 0.6398 0.0371 0.034 Uiso 1 1 calc R U . . .
H22C H 0.6300 0.7161 -0.0547 0.034 Uiso 1 1 calc R U . . .
C221 C 0.9433(3) 1.0547(3) -0.3359(3) 0.0156(8) Uani 1 1 d . . . . .
C222 C 0.7255(3) 0.9924(3) -0.4061(3) 0.0180(9) Uani 1 1 d . . . . .
C223 C 1.0407(4) 1.0136(3) -0.2648(3) 0.0209(9) Uani 1 1 d . . . . .
H22D H 1.0124 0.9759 -0.1997 0.031 Uiso 1 1 calc R U . . .
H22E H 1.0841 1.0709 -0.2646 0.031 Uiso 1 1 calc R U . . .
H22F H 1.0877 0.9679 -0.2848 0.031 Uiso 1 1 calc R U . . .
C224 C 0.9922(4) 1.1089(4) -0.4369(3) 0.0242(10) Uani 1 1 d . . . . .
H22G H 1.0325 1.0588 -0.4562 0.036 Uiso 1 1 calc R U . . .
H22H H 1.0430 1.1611 -0.4358 0.036 Uiso 1 1 calc R U . . .
H22I H 0.9325 1.1412 -0.4833 0.036 Uiso 1 1 calc R U . . .
C225 C 0.8770(4) 1.1321(3) -0.3061(3) 0.0234(10) Uani 1 1 d . . . . .
H22J H 0.9262 1.1850 -0.3040 0.035 Uiso 1 1 calc R U . . .
H22K H 0.8447 1.0968 -0.2421 0.035 Uiso 1 1 calc R U . . .
H22L H 0.8179 1.1639 -0.3533 0.035 Uiso 1 1 calc R U . . .
C226 C 0.7328(4) 1.0969(4) -0.4895(3) 0.0266(10) Uani 1 1 d . . . . .
H22M H 0.7497 1.1489 -0.4637 0.040 Uiso 1 1 calc R U . . .
H22N H 0.6621 1.1145 -0.5241 0.040 Uiso 1 1 calc R U . . .
H22O H 0.7914 1.0942 -0.5339 0.040 Uiso 1 1 calc R U . . .
C227 C 0.6332(4) 0.9973(4) -0.3358(4) 0.0270(11) Uani 1 1 d . . . . .
H22P H 0.6558 1.0411 -0.3025 0.041 Uiso 1 1 calc R U . . .
H22Q H 0.6203 0.9283 -0.2882 0.041 Uiso 1 1 calc R U . . .
H22R H 0.5650 1.0255 -0.3723 0.041 Uiso 1 1 calc R U . . .
C228 C 0.6943(4) 0.9169(4) -0.4522(3) 0.0216(9) Uani 1 1 d . . . . .
H22S H 0.6929 0.8477 -0.4023 0.032 Uiso 1 1 calc R U . . .
H22T H 0.7490 0.9190 -0.5014 0.032 Uiso 1 1 calc R U . . .
H22U H 0.6212 0.9359 -0.4824 0.032 Uiso 1 1 calc R U . . .
C300 C 1.2728(6) -0.0879(5) -0.0840(6) 0.062(2) Uani 1 1 d . . . . .
H300 H 1.2032 -0.1035 -0.1030 0.075 Uiso 1 1 calc R U . . .
C301 C 1.2810(5) -0.0520(5) -0.0082(4) 0.0448(16) Uani 1 1 d . . . . .
H301 H 1.2165 -0.0429 0.0243 0.054 Uiso 1 1 calc R U . . .
C302 C 1.3823(5) -0.0308(4) 0.0177(4) 0.0327(12) Uani 1 1 d . . . . .
H302 H 1.3875 -0.0056 0.0679 0.039 Uiso 1 1 calc R U . . .
C303 C 1.4775(4) -0.0452(4) -0.0276(4) 0.0322(12) Uani 1 1 d . . . . .
C304 C 1.4675(6) -0.0790(4) -0.1020(4) 0.0431(15) Uani 1 1 d . . . . .
H304 H 1.5318 -0.0882 -0.1348 0.052 Uiso 1 1 calc R U . . .
C305 C 1.3674(8) -0.0994(5) -0.1290(5) 0.063(2) Uani 1 1 d . . . . .
H305 H 1.3629 -0.1223 -0.1806 0.076 Uiso 1 1 calc R U . . .
C306 C 1.5858(5) -0.0213(5) 0.0039(5) 0.0537(17) Uani 1 1 d . . . . .
H30A H 1.6249 -0.0850 0.0433 0.081 Uiso 1 1 calc R U . . .
H30B H 1.5737 0.0207 0.0421 0.081 Uiso 1 1 calc R U . . .
H30C H 1.6302 0.0162 -0.0530 0.081 Uiso 1 1 calc R U . . .

loop_
_atom_site_aniso_label
_atom_site_aniso_U_11
_atom_site_aniso_U_22
_atom_site_aniso_U_33
_atom_site_aniso_U_23
_atom_site_aniso_U_13
_atom_site_aniso_U_12
Ru1 0.01064(14) 0.01206(16) 0.01307(14) -0.00554(12) 0.00036(11) -0.00037(11)
C1 0.016(2) 0.018(2) 0.031(2) -0.0159(19) -0.0038(17) 0.0031(17)
P1 0.0135(5) 0.0137(6) 0.0125(5) -0.0048(4) -0.0023(4) 0.0004(4)
Cl1 0.0153(5) 0.0217(6) 0.0212(5) -0.0085(4) -0.0018(4) -0.0059(4)
P2 0.0172(5) 0.0136(6) 0.0151(5) -0.0046(4) -0.0002(4) -0.0043(4)
Ru2 0.00998(13) 0.01358(18) 0.01266(15) -0.00652(13) -0.00057(11) 0.00003(13)
C2 0.017(2) 0.024(3) 0.042(3) -0.020(2) -0.0074(19) 0.0048(18)
Cl2 0.0329(6) 0.0206(6) 0.0220(5) -0.0120(4) 0.0036(4) -0.0006(4)
Cl3 0.0223(5) 0.0191(6) 0.0190(5) 0.0010(4) -0.0015(4) -0.0034(4)
Ru3 0.01120(15) 0.00914(16) 0.01113(14) -0.00384(12) 0.00146(11) 0.00004(11)
C3 0.010(2) 0.030(3) 0.061(3) -0.031(3) -0.008(2) 0.0050(18)
P3 0.0099(4) 0.0150(5) 0.0146(5) -0.0046(4) 0.0003(4) -0.0030(4)
Cl4 0.0175(4) 0.0145(5) 0.0258(5) -0.0093(4) -0.0044(4) 0.0021(4)
P4 0.0122(5) 0.0156(5) 0.0145(5) -0.0065(4) -0.0028(4) -0.0015(4)
C4 0.012(2) 0.036(3) 0.055(3) -0.037(3) 0.003(2) -0.0026(19)
Cl5 0.0626(8) 0.0124(5) 0.0169(5) -0.0083(4) 0.0083(5) -0.0025(5)
C5 0.018(2) 0.026(3) 0.038(3) -0.023(2) 0.0069(19) -0.0024(18)
P5 0.0147(5) 0.0111(5) 0.0120(5) -0.0036(4) 0.0018(4) -0.0031(4)
C6 0.0114(19) 0.023(2) 0.033(2) -0.020(2) -0.0006(17) -0.0017(16)
P6 0.0119(5) 0.0119(5) 0.0108(4) -0.0034(4) 0.0000(4) 0.0007(4)
Cl6 0.0124(4) 0.0185(5) 0.0187(5) -0.0068(4) -0.0008(4) -0.0035(4)
C7 0.018(2) 0.018(2) 0.021(2) -0.0119(18) 0.0036(16) -0.0046(17)
C8 0.016(2) 0.015(2) 0.0187(19) -0.0106(17) -0.0023(16) -0.0003(16)
C9 0.0098(18) 0.015(2) 0.022(2) -0.0115(17) -0.0018(15) -0.0037(15)
C10 0.017(2) 0.018(2) 0.018(2) -0.0094(18) -0.0013(16) -0.0009(16)
C11 0.020(2) 0.015(2) 0.026(2) -0.0113(18) -0.0046(17) 0.0048(17)
C12 0.016(2) 0.022(2) 0.0144(19) -0.0081(17) 0.0007(16) -0.0015(17)
C13 0.019(2) 0.014(2) 0.023(2) -0.0051(18) -0.0035(17) 0.0003(17)
C22 0.022(2) 0.022(3) 0.021(2) -0.0084(19) 0.0065(17) -0.0092(18)
C21 0.035(3) 0.030(3) 0.022(2) -0.006(2) 0.0039(19) -0.017(2)
C20 0.017(2) 0.022(2) 0.023(2) -0.0087(18) -0.0064(17) -0.0041(17)
C19 0.037(3) 0.015(2) 0.025(2) -0.0077(19) -0.009(2) 0.0023(19)
C18 0.026(2) 0.027(3) 0.025(2) -0.005(2) -0.0104(19) -0.002(2)
C17 0.024(3) 0.074(5) 0.038(3) -0.029(3) -0.013(2) 0.025(3)
C16 0.044(3) 0.028(3) 0.025(2) 0.000(2) -0.021(2) -0.003(2)
C15 0.022(2) 0.017(2) 0.018(2) -0.0059(18) -0.0034(16) -0.0025(17)
C14 0.021(2) 0.028(3) 0.018(2) -0.0083(19) -0.0088(17) 0.0037(18)
C23 0.032(3) 0.025(3) 0.020(2) -0.007(2) -0.0049(19) -0.010(2)
C24 0.028(3) 0.026(3) 0.038(3) -0.017(2) 0.014(2) -0.008(2)
C25 0.047(3) 0.033(3) 0.024(2) -0.001(2) 0.004(2) -0.023(3)
C27 0.042(3) 0.039(3) 0.018(2) -0.015(2) 0.006(2) -0.019(2)
C26 0.016(2) 0.018(2) 0.028(2) -0.0077(19) 0.0031(17) -0.0060(17)
C28 0.050(3) 0.028(3) 0.033(3) 0.001(2) -0.019(2) -0.012(2)
C29 0.028(2) 0.024(3) 0.025(2) -0.010(2) -0.0052(19) -0.005(2)
C100 0.017(2) 0.0086(19) 0.0157(18) -0.0047(16) -0.0014(15) 0.0025(15)
C101 0.019(2) 0.013(2) 0.019(2) -0.0017(17) 0.0026(16) 0.0047(16)
C102 0.028(2) 0.016(2) 0.022(2) -0.0026(18) 0.0042(18) 0.0080(18)
C103 0.036(3) 0.022(2) 0.023(2) -0.0128(19) 0.0018(19) 0.005(2)
C104 0.025(2) 0.019(2) 0.022(2) -0.0117(18) -0.0057(17) 0.0030(18)
C105 0.021(2) 0.012(2) 0.0166(19) -0.0035(16) -0.0001(16) 0.0040(16)
C106 0.0166(19) 0.015(2) 0.0205(19) -0.0090(17) -0.0041(15) 0.0013(16)
C107 0.0136(18) 0.011(2) 0.0201(19) -0.0052(16) -0.0003(15) -0.0003(15)
C108 0.0139(18) 0.012(2) 0.0117(17) -0.0023(15) -0.0026(14) 0.0010(15)
C109 0.0152(18) 0.0094(19) 0.0179(18) -0.0053(16) -0.0018(15) -0.0001(15)
C110 0.0124(18) 0.011(2) 0.0173(18) -0.0010(15) 0.0009(14) -0.0003(14)
C111 0.0130(18) 0.016(2) 0.0214(19) -0.0075(17) -0.0005(15) -0.0019(15)
C112 0.0119(18) 0.016(2) 0.0191(19) -0.0077(17) -0.0048(15) 0.0036(15)
C113 0.0114(18) 0.019(2) 0.024(2) -0.0092(18) 0.0055(15) -0.0040(16)
C114 0.015(2) 0.020(2) 0.0130(18) -0.0056(17) -0.0026(15) 0.0036(17)
C115 0.014(2) 0.031(3) 0.035(3) -0.016(2) 0.0009(18) -0.0030(18)
C116 0.021(2) 0.037(3) 0.027(2) -0.018(2) 0.0106(18) -0.004(2)
C117 0.020(2) 0.032(3) 0.030(2) -0.005(2) 0.0065(18) -0.0068(19)
C118 0.021(2) 0.022(2) 0.0158(19) -0.0034(18) 0.0005(16) 0.0004(18)
C119 0.024(2) 0.031(3) 0.021(2) -0.0155(19) -0.0052(17) 0.0023(18)
C121 0.017(2) 0.027(3) 0.0166(19) -0.0105(18) -0.0052(15) 0.0054(17)
C120 0.019(2) 0.018(2) 0.021(2) -0.0054(17) -0.0036(16) 0.0032(16)
C122 0.0168(19) 0.013(2) 0.023(2) -0.0054(17) 0.0019(16) -0.0034(16)
C123 0.025(2) 0.037(3) 0.025(2) -0.020(2) -0.0014(18) 0.004(2)
C124 0.022(2) 0.036(3) 0.027(2) -0.019(2) -0.0081(18) 0.0015(19)
C125 0.037(3) 0.034(3) 0.019(2) -0.011(2) -0.0099(19) 0.000(2)
C126 0.024(2) 0.018(2) 0.033(2) -0.013(2) -0.0044(18) -0.0019(18)
C127 0.017(2) 0.024(2) 0.033(2) -0.008(2) 0.0026(18) -0.0037(18)
C128 0.021(2) 0.020(2) 0.019(2) -0.0046(17) 0.0011(16) -0.0027(17)
C200 0.0113(19) 0.017(2) 0.026(2) -0.0130(18) 0.0010(16) 0.0000(16)
C201 0.016(2) 0.022(2) 0.028(2) -0.0117(19) -0.0043(17) 0.0032(17)
C202 0.013(2) 0.026(3) 0.041(3) -0.018(2) -0.0024(19) 0.0020(18)
C203 0.011(2) 0.024(3) 0.040(3) -0.017(2) 0.0051(18) -0.0029(17)
C204 0.017(2) 0.021(2) 0.028(2) -0.0133(19) 0.0032(17) -0.0019(17)
C205 0.013(2) 0.015(2) 0.024(2) -0.0126(18) 0.0033(16) -0.0004(16)
C206 0.0145(19) 0.015(2) 0.0179(19) -0.0092(17) 0.0028(15) -0.0013(15)
C207 0.0142(19) 0.0086(19) 0.0133(17) -0.0053(15) 0.0009(14) -0.0012(15)
C208 0.0107(18) 0.011(2) 0.0120(17) -0.0043(15) 0.0002(14) -0.0035(15)
C209 0.0136(19) 0.013(2) 0.0124(18) -0.0056(16) 0.0014(15) -0.0026(15)
C210 0.015(2) 0.012(2) 0.0184(19) -0.0031(16) -0.0003(16) 0.0020(16)
C211 0.015(2) 0.011(2) 0.0190(19) -0.0048(16) 0.0018(16) -0.0008(15)
C212 0.0140(19) 0.015(2) 0.0122(18) -0.0051(16) -0.0018(15) 0.0021(16)
C213 0.027(2) 0.018(2) 0.0141(19) -0.0034(18) -0.0050(17) -0.0053(18)
C214 0.017(2) 0.010(2) 0.018(2) -0.0007(17) 0.0056(16) -0.0042(16)
C215 0.047(3) 0.023(3) 0.015(2) -0.0064(19) 0.004(2) -0.012(2)
C216 0.037(3) 0.027(3) 0.021(2) -0.001(2) -0.015(2) -0.006(2)
C217 0.029(2) 0.025(3) 0.020(2) -0.010(2) -0.0028(18) -0.013(2)
C218 0.028(2) 0.023(3) 0.019(2) -0.0014(19) 0.0035(18) -0.0098(19)
C219 0.021(2) 0.016(2) 0.025(2) -0.0063(18) 0.0036(17) -0.0081(17)
C220 0.019(2) 0.020(2) 0.027(2) -0.0059(19) 0.0066(18) -0.0001(18)
C221 0.021(2) 0.009(2) 0.0159(19) -0.0033(16) 0.0020(16) -0.0039(16)
C222 0.016(2) 0.017(2) 0.0164(19) -0.0009(17) -0.0040(16) 0.0030(16)
C223 0.024(2) 0.013(2) 0.027(2) -0.0084(18) -0.0034(18) -0.0061(17)
C224 0.028(2) 0.021(2) 0.021(2) -0.0053(19) 0.0060(18) -0.0093(19)
C225 0.031(2) 0.012(2) 0.024(2) -0.0022(18) 0.0006(19) -0.0007(18)
C226 0.028(2) 0.021(2) 0.023(2) 0.0002(19) -0.0052(18) 0.0037(19)
C227 0.019(2) 0.031(3) 0.029(2) -0.010(2) -0.0013(18) 0.009(2)
C228 0.017(2) 0.030(3) 0.018(2) -0.0085(19) -0.0063(16) -0.0005(18)
C300 0.058(4) 0.030(4) 0.072(5) 0.011(3) -0.030(4) -0.014(3)
C301 0.032(3) 0.036(3) 0.047(3) 0.006(3) 0.001(2) 0.014(2)
C302 0.045(3) 0.021(3) 0.029(3) -0.007(2) 0.006(2) 0.009(2)
C303 0.031(3) 0.021(3) 0.033(3) 0.001(2) 0.000(2) 0.001(2)
C304 0.065(4) 0.032(3) 0.029(3) -0.009(2) 0.014(3) 0.011(3)
C305 0.116(7) 0.032(4) 0.046(4) -0.020(3) -0.022(4) 0.004(4)
C306 0.040(3) 0.043(4) 0.055(4) 0.006(3) -0.005(3) 0.000(3)

loop_
_atom_type_symbol
_atom_type_description
_atom_type_scat_dispersion_real
_atom_type_scat_dispersion_imag
_atom_type_scat_source
C C 0.0033 0.0016 'International Tables Vol C Tables 4.2.6.8 and 6.1.1.4'
P P 0.1023 0.0942 'International Tables Vol C Tables 4.2.6.8 and 6.1.1.4'
Cl Cl 0.1484 0.1585 'International Tables Vol C Tables 4.2.6.8 and 6.1.1.4'
Ru Ru -1.2594 0.8363 'International Tables Vol C Tables 4.2.6.8 and 6.1.1.4'
H H 0.0000 0.0000 'International Tables Vol C Tables 4.2.6.8 and 6.1.1.4'

loop_
_geom_angle_atom_site_label_1
_geom_angle_atom_site_label_2
_geom_angle_atom_site_label_3
_geom_angle
_geom_angle_site_symmetry_1
_geom_angle_site_symmetry_3
_geom_angle_publ_flag
C9 Ru1 Cl1 93.69(12) . . ?
C9 Ru1 Cl2 129.60(12) . . ?
Cl1 Ru1 Cl2 136.70(4) . . ?
C9 Ru1 P2 84.83(13) . . ?
Cl1 Ru1 P2 91.57(4) . . ?
Cl2 Ru1 P2 92.96(4) . . ?
C9 Ru1 P1 84.52(13) . . ?
Cl1 Ru1 P1 91.69(4) . . ?
Cl2 Ru1 P1 91.83(4) . . ?
P2 Ru1 P1 169.04(4) . . ?
C6 C1 C2 118.0(4) . . ?
C6 C1 C11 124.8(4) . . ?
C2 C1 C11 117.1(4) . . ?
C12 P1 C14 106.0(2) . . ?
C12 P1 C15 105.2(2) . . ?
C14 P1 C15 109.5(2) . . ?
C12 P1 Ru1 95.12(14) . . ?
C14 P1 Ru1 121.71(15) . . ?
C15 P1 Ru1 116.26(13) . . ?
C13 P2 C23 105.1(2) . . ?
C13 P2 C22 107.6(2) . . ?
C23 P2 C22 109.2(2) . . ?
C13 P2 Ru1 95.72(14) . . ?
C23 P2 Ru1 116.77(16) . . ?
C22 P2 Ru1 119.98(15) . . ?
C108 Ru2 Cl3 88.25(12) . . ?
C108 Ru2 Cl4 132.09(12) . . ?
Cl3 Ru2 Cl4 139.66(4) . . ?
C108 Ru2 P3 84.74(12) . . ?
Cl3 Ru2 P3 94.26(4) . . ?
Cl4 Ru2 P3 90.23(4) . . ?
C108 Ru2 P4 85.14(12) . . ?
Cl3 Ru2 P4 93.17(4) . . ?
Cl4 Ru2 P4 90.81(4) . . ?
P3 Ru2 P4 167.24(3) . . ?
C3 C2 C1 121.2(5) . . ?
C3 C2 H2 119.4 . . ?
C1 C2 H2 119.4 . . ?
C208 Ru3 Cl6 93.83(12) . . ?
C208 Ru3 Cl5 123.69(12) . . ?
Cl6 Ru3 Cl5 142.47(4) . . ?
C208 Ru3 P5 85.19(12) . . ?
Cl6 Ru3 P5 91.61(4) . . ?
Cl5 Ru3 P5 91.93(4) . . ?
C208 Ru3 P6 85.06(12) . . ?
Cl6 Ru3 P6 90.65(4) . . ?
Cl5 Ru3 P6 92.13(4) . . ?
P5 Ru3 P6 170.12(4) . . ?
C4 C3 C2 120.4(4) . . ?
C4 C3 H3 119.8 . . ?
C2 C3 H3 119.8 . . ?
C111 P3 C113 106.50(19) . . ?
C111 P3 C114 104.37(19) . . ?
C113 P3 C114 109.18(19) . . ?
C111 P3 Ru2 95.99(13) . . ?
C113 P3 Ru2 122.22(14) . . ?
C114 P3 Ru2 115.60(14) . . ?
C112 P4 C121 106.12(18) . . ?
C112 P4 C122 103.84(18) . . ?
C121 P4 C122 110.3(2) . . ?
C112 P4 Ru2 95.09(13) . . ?
C121 P4 Ru2 122.39(14) . . ?
C122 P4 Ru2 115.56(13) . . ?
C3 C4 C5 120.3(4) . . ?
C3 C4 H4 119.9 . . ?
C5 C4 H4 119.9 . . ?
C4 C5 C6 120.8(5) . . ?
C4 C5 H5 119.6 . . ?
C6 C5 H5 119.6 . . ?
C211 P5 C214 107.86(19) . . ?
C211 P5 C213 104.8(2) . . ?
C214 P5 C213 110.3(2) . . ?
C211 P5 Ru3 95.55(13) . . ?
C214 P5 Ru3 117.85(14) . . ?
C213 P5 Ru3 117.93(14) . . ?
C1 C6 C5 119.2(4) . . ?
C1 C6 C7 124.9(4) . . ?
C5 C6 C7 115.8(4) . . ?
C212 P6 C221 105.14(19) . . ?
C212 P6 C222 107.28(19) . . ?
C221 P6 C222 109.93(19) . . ?
C212 P6 Ru3 94.85(13) . . ?
C221 P6 Ru3 117.04(13) . . ?
C222 P6 Ru3 119.81(14) . . ?
C8 C7 C6 132.0(4) . . ?
C8 C7 H7 114.0 . . ?
C6 C7 H7 114.0 . . ?
C7 C8 C9 128.5(4) . . ?
C7 C8 C12 117.1(4) . . ?
C9 C8 C12 114.4(3) . . ?
C10 C9 C8 118.6(3) . . ?
C10 C9 Ru1 120.7(3) . . ?
C8 C9 Ru1 120.3(3) . . ?
C11 C10 C9 127.4(4) . . ?
C11 C10 C13 117.9(4) . . ?
C9 C10 C13 114.6(4) . . ?
C10 C11 C1 132.6(4) . . ?
C10 C11 H11 113.7 . . ?
C1 C11 H11 113.7 . . ?
C8 C12 P1 106.3(3) . . ?
C8 C12 H12A 110.5 . . ?
P1 C12 H12A 110.5 . . ?
C8 C12 H12B 110.5 . . ?
P1 C12 H12B 110.5 . . ?
H12A C12 H12B 108.7 . . ?
C10 C13 P2 106.6(3) . . ?
C10 C13 H13A 110.4 . . ?
P2 C13 H13A 110.4 . . ?
C10 C13 H13B 110.4 . . ?
P2 C13 H13B 110.4 . . ?
H13A C13 H13B 108.6 . . ?
C26 C22 C25 105.7(4) . . ?
C26 C22 C24 108.6(4) . . ?
C25 C22 C24 110.3(4) . . ?
C26 C22 P2 109.8(3) . . ?
C25 C22 P2 116.6(3) . . ?
C24 C22 P2 105.6(3) . . ?
C15 C21 H21A 109.5 . . ?
C15 C21 H21B 109.5 . . ?
H21A C21 H21B 109.5 . . ?
C15 C21 H21C 109.5 . . ?
H21A C21 H21C 109.5 . . ?
H21B C21 H21C 109.5 . . ?
C15 C20 H20A 109.5 . . ?
C15 C20 H20B 109.5 . . ?
H20A C20 H20B 109.5 . . ?
C15 C20 H20C 109.5 . . ?
H20A C20 H20C 109.5 . . ?
H20B C20 H20C 109.5 . . ?
C15 C19 H19A 109.5 . . ?
C15 C19 H19B 109.5 . . ?
H19A C19 H19B 109.5 . . ?
C15 C19 H19C 109.5 . . ?
H19A C19 H19C 109.5 . . ?
H19B C19 H19C 109.5 . . ?
C14 C18 H18A 109.5 . . ?
C14 C18 H18B 109.5 . . ?
H18A C18 H18B 109.5 . . ?
C14 C18 H18C 109.5 . . ?
H18A C18 H18C 109.5 . . ?
H18B C18 H18C 109.5 . . ?
C14 C17 H17A 109.5 . . ?
C14 C17 H17B 109.5 . . ?
H17A C17 H17B 109.5 . . ?
C14 C17 H17C 109.5 . . ?
H17A C17 H17C 109.5 . . ?
H17B C17 H17C 109.5 . . ?
C14 C16 H16A 109.5 . . ?
C14 C16 H16B 109.5 . . ?
H16A C16 H16B 109.5 . . ?
C14 C16 H16C 109.5 . . ?
H16A C16 H16C 109.5 . . ?
H16B C16 H16C 109.5 . . ?
C19 C15 C21 110.0(4) . . ?
C19 C15 C20 107.0(4) . . ?
C21 C15 C20 106.4(4) . . ?
C19 C15 P1 111.3(3) . . ?
C21 C15 P1 113.2(3) . . ?
C20 C15 P1 108.7(3) . . ?
C16 C14 C17 111.6(4) . . ?
C16 C14 C18 105.9(4) . . ?
C17 C14 C18 108.0(4) . . ?
C16 C14 P1 114.0(3) . . ?
C17 C14 P1 106.9(3) . . ?
C18 C14 P1 110.4(3) . . ?
C27 C23 C28 110.9(4) . . ?
C27 C23 C29 107.0(4) . . ?
C28 C23 C29 106.8(4) . . ?
C27 C23 P2 110.4(3) . . ?
C28 C23 P2 113.5(4) . . ?
C29 C23 P2 108.0(3) . . ?
C22 C24 H24A 109.5 . . ?
C22 C24 H24B 109.5 . . ?
H24A C24 H24B 109.5 . . ?
C22 C24 H24C 109.5 . . ?
H24A C24 H24C 109.5 . . ?
H24B C24 H24C 109.5 . . ?
C22 C25 H25A 109.5 . . ?
C22 C25 H25B 109.5 . . ?
H25A C25 H25B 109.5 . . ?
C22 C25 H25C 109.5 . . ?
H25A C25 H25C 109.5 . . ?
H25B C25 H25C 109.5 . . ?
C23 C27 H27A 109.5 . . ?
C23 C27 H27B 109.5 . . ?
H27A C27 H27B 109.5 . . ?
C23 C27 H27C 109.5 . . ?
H27A C27 H27C 109.5 . . ?
H27B C27 H27C 109.5 . . ?
C22 C26 H26A 109.5 . . ?
C22 C26 H26B 109.5 . . ?
H26A C26 H26B 109.5 . . ?
C22 C26 H26C 109.5 . . ?
H26A C26 H26C 109.5 . . ?
H26B C26 H26C 109.5 . . ?
C23 C28 H28A 109.5 . . ?
C23 C28 H28B 109.5 . . ?
H28A C28 H28B 109.5 . . ?
C23 C28 H28C 109.5 . . ?
H28A C28 H28C 109.5 . . ?
H28B C28 H28C 109.5 . . ?
C23 C29 H29A 109.5 . . ?
C23 C29 H29B 109.5 . . ?
H29A C29 H29B 109.5 . . ?
C23 C29 H29C 109.5 . . ?
H29A C29 H29C 109.5 . . ?
H29B C29 H29C 109.5 . . ?
C105 C100 C101 118.3(4) . . ?
C105 C100 C110 124.5(4) . . ?
C101 C100 C110 117.1(4) . . ?
C102 C101 C100 122.3(4) . . ?
C102 C101 H101 118.9 . . ?
C100 C101 H101 118.9 . . ?
C101 C102 C103 120.0(4) . . ?
C101 C102 H102 120.0 . . ?
C103 C102 H102 120.0 . . ?
C104 C103 C102 119.8(4) . . ?
C104 C103 H103 120.1 . . ?
C102 C103 H103 120.1 . . ?
C103 C104 C105 121.3(4) . . ?
C103 C104 H104 119.4 . . ?
C105 C104 H104 119.4 . . ?
C100 C105 C104 118.4(4) . . ?
C100 C105 C106 125.6(4) . . ?
C104 C105 C106 116.0(4) . . ?
C107 C106 C105 133.6(4) . . ?
C107 C106 H106 113.2 . . ?
C105 C106 H106 113.2 . . ?
C106 C107 C108 129.4(4) . . ?
C106 C107 C111 115.2(4) . . ?
C108 C107 C111 115.4(3) . . ?
C109 C108 C107 118.5(3) . . ?
C109 C108 Ru2 120.4(3) . . ?
C107 C108 Ru2 120.6(3) . . ?
C110 C109 C108 129.7(4) . . ?
C110 C109 C112 115.6(3) . . ?
C108 C109 C112 114.7(3) . . ?
C109 C110 C100 133.6(4) . . ?
C109 C110 H110 113.2 . . ?
C100 C110 H110 113.2 . . ?
C107 C111 P3 107.2(3) . . ?
C107 C111 H11A 110.3 . . ?
P3 C111 H11A 110.3 . . ?
C107 C111 H11B 110.3 . . ?
P3 C111 H11B 110.3 . . ?
H11A C111 H11B 108.5 . . ?
C109 C112 P4 107.9(3) . . ?
C109 C112 H11C 110.1 . . ?
P4 C112 H11C 110.1 . . ?
C109 C112 H11D 110.1 . . ?
P4 C112 H11D 110.1 . . ?
H11C C112 H11D 108.4 . . ?
C117 C113 C115 106.9(4) . . ?
C117 C113 C116 108.0(4) . . ?
C115 C113 C116 110.3(3) . . ?
C117 C113 P3 108.9(3) . . ?
C115 C113 P3 115.2(3) . . ?
C116 C113 P3 107.3(3) . . ?
C120 C114 C119 109.9(3) . . ?
C120 C114 C118 106.9(4) . . ?
C119 C114 C118 106.5(3) . . ?
C120 C114 P3 111.7(3) . . ?
C119 C114 P3 112.6(3) . . ?
C118 C114 P3 109.0(3) . . ?
C113 C115 H11E 109.5 . . ?
C113 C115 H11F 109.5 . . ?
H11E C115 H11F 109.5 . . ?
C113 C115 H11G 109.5 . . ?
H11E C115 H11G 109.5 . . ?
H11F C115 H11G 109.5 . . ?
C113 C116 H11H 109.5 . . ?
C113 C116 H11I 109.5 . . ?
H11H C116 H11I 109.5 . . ?
C113 C116 H11J 109.5 . . ?
H11H C116 H11J 109.5 . . ?
H11I C116 H11J 109.5 . . ?
C113 C117 H11K 109.5 . . ?
C113 C117 H11L 109.5 . . ?
H11K C117 H11L 109.5 . . ?
C113 C117 H11M 109.5 . . ?
H11K C117 H11M 109.5 . . ?
H11L C117 H11M 109.5 . . ?
C114 C118 H11N 109.5 . . ?
C114 C118 H11O 109.5 . . ?
H11N C118 H11O 109.5 . . ?
C114 C118 H11P 109.5 . . ?
H11N C118 H11P 109.5 . . ?
H11O C118 H11P 109.5 . . ?
C114 C119 H11Q 109.5 . . ?
C114 C119 H11R 109.5 . . ?
H11Q C119 H11R 109.5 . . ?
C114 C119 H11S 109.5 . . ?
H11Q C119 H11S 109.5 . . ?
H11R C119 H11S 109.5 . . ?
C125 C121 C124 107.2(4) . . ?
C125 C121 C123 108.5(4) . . ?
C124 C121 C123 109.6(4) . . ?
C125 C121 P4 110.1(3) . . ?
C124 C121 P4 114.4(3) . . ?
C123 C121 P4 106.9(3) . . ?
C114 C120 H12C 109.5 . . ?
C114 C120 H12D 109.5 . . ?
H12C C120 H12D 109.5 . . ?
C114 C120 H12E 109.5 . . ?
H12C C120 H12E 109.5 . . ?
H12D C120 H12E 109.5 . . ?
C127 C122 C126 109.9(4) . . ?
C127 C122 C128 107.1(3) . . ?
C126 C122 C128 107.1(3) . . ?
C127 C122 P4 112.9(3) . . ?
C126 C122 P4 110.7(3) . . ?
C128 C122 P4 109.0(3) . . ?
C121 C123 H12F 109.5 . . ?
C121 C123 H12G 109.5 . . ?
H12F C123 H12G 109.5 . . ?
C121 C123 H12H 109.5 . . ?
H12F C123 H12H 109.5 . . ?
H12G C123 H12H 109.5 . . ?
C121 C124 H12I 109.5 . . ?
C121 C124 H12J 109.5 . . ?
H12I C124 H12J 109.5 . . ?
C121 C124 H12K 109.5 . . ?
H12I C124 H12K 109.5 . . ?
H12J C124 H12K 109.5 . . ?
C121 C125 H12L 109.5 . . ?
C121 C125 H12M 109.5 . . ?
H12L C125 H12M 109.5 . . ?
C121 C125 H12N 109.5 . . ?
H12L C125 H12N 109.5 . . ?
H12M C125 H12N 109.5 . . ?
C122 C126 H12O 109.5 . . ?
C122 C126 H12P 109.5 . . ?
H12O C126 H12P 109.5 . . ?
C122 C126 H12Q 109.5 . . ?
H12O C126 H12Q 109.5 . . ?
H12P C126 H12Q 109.5 . . ?
C122 C127 H12R 109.5 . . ?
C122 C127 H12S 109.5 . . ?
H12R C127 H12S 109.5 . . ?
C122 C127 H12T 109.5 . . ?
H12R C127 H12T 109.5 . . ?
H12S C127 H12T 109.5 . . ?
C122 C128 H12U 109.5 . . ?
C122 C128 H12V 109.5 . . ?
H12U C128 H12V 109.5 . . ?
C122 C128 H12W 109.5 . . ?
H12U C128 H12W 109.5 . . ?
H12V C128 H12W 109.5 . . ?
C205 C200 C201 118.7(4) . . ?
C205 C200 C210 124.8(4) . . ?
C201 C200 C210 116.4(4) . . ?
C202 C201 C200 121.6(4) . . ?
C202 C201 H201 119.2 . . ?
C200 C201 H201 119.2 . . ?
C201 C202 C203 119.5(4) . . ?
C201 C202 H202 120.2 . . ?
C203 C202 H202 120.2 . . ?
C204 C203 C202 119.7(4) . . ?
C204 C203 H203 120.1 . . ?
C202 C203 H203 120.1 . . ?
C203 C204 C205 121.6(4) . . ?
C203 C204 H204 119.2 . . ?
C205 C204 H204 119.2 . . ?
C200 C205 C204 118.8(4) . . ?
C200 C205 C206 124.8(4) . . ?
C204 C205 C206 116.4(4) . . ?
C207 C206 C205 132.3(4) . . ?
C207 C206 H206 113.9 . . ?
C205 C206 H206 113.9 . . ?
C206 C207 C208 127.7(4) . . ?
C206 C207 C212 117.4(3) . . ?
C208 C207 C212 114.8(3) . . ?
C207 C208 C209 118.8(3) . . ?
C207 C208 Ru3 120.4(3) . . ?
C209 C208 Ru3 120.3(3) . . ?
C210 C209 C208 128.4(4) . . ?
C210 C209 C211 116.8(4) . . ?
C208 C209 C211 114.8(3) . . ?
C209 C210 C200 131.3(4) . . ?
C209 C210 H210 114.4 . . ?
C200 C210 H210 114.4 . . ?
C209 C211 P5 105.6(3) . . ?
C209 C211 H21D 110.6 . . ?
P5 C211 H21D 110.6 . . ?
C209 C211 H21E 110.6 . . ?
P5 C211 H21E 110.6 . . ?
H21D C211 H21E 108.7 . . ?
C207 C212 P6 106.9(3) . . ?
C207 C212 H21F 110.3 . . ?
P6 C212 H21F 110.3 . . ?
C207 C212 H21G 110.3 . . ?
P6 C212 H21G 110.3 . . ?
H21F C212 H21G 108.6 . . ?
C215 C213 C216 109.9(4) . . ?
C215 C213 C217 107.6(4) . . ?
C216 C213 C217 107.7(4) . . ?
C215 C213 P5 110.4(3) . . ?
C216 C213 P5 112.4(3) . . ?
C217 C213 P5 108.7(3) . . ?
C219 C214 C218 105.7(4) . . ?
C219 C214 C220 109.7(4) . . ?
C218 C214 C220 108.6(4) . . ?
C219 C214 P5 110.0(3) . . ?
C218 C214 P5 117.2(3) . . ?
C220 C214 P5 105.7(3) . . ?
C213 C215 H21H 109.5 . . ?
C213 C215 H21I 109.5 . . ?
H21H C215 H21I 109.5 . . ?
C213 C215 H21J 109.5 . . ?
H21H C215 H21J 109.5 . . ?
H21I C215 H21J 109.5 . . ?
C213 C216 H21K 109.5 . . ?
C213 C216 H21L 109.5 . . ?
H21K C216 H21L 109.5 . . ?
C213 C216 H21M 109.5 . . ?
H21K C216 H21M 109.5 . . ?
H21L C216 H21M 109.5 . . ?
C213 C217 H21N 109.5 . . ?
C213 C217 H21O 109.5 . . ?
H21N C217 H21O 109.5 . . ?
C213 C217 H21P 109.5 . . ?
H21N C217 H21P 109.5 . . ?
H21O C217 H21P 109.5 . . ?
C214 C218 H21Q 109.5 . . ?
C214 C218 H21R 109.5 . . ?
H21Q C218 H21R 109.5 . . ?
C214 C218 H21S 109.5 . . ?
H21Q C218 H21S 109.5 . . ?
H21R C218 H21S 109.5 . . ?
C214 C219 H21T 109.5 . . ?
C214 C219 H21U 109.5 . . ?
H21T C219 H21U 109.5 . . ?
C214 C219 H21V 109.5 . . ?
H21T C219 H21V 109.5 . . ?
H21U C219 H21V 109.5 . . ?
C214 C220 H22A 109.5 . . ?
C214 C220 H22B 109.5 . . ?
H22A C220 H22B 109.5 . . ?
C214 C220 H22C 109.5 . . ?
H22A C220 H22C 109.5 . . ?
H22B C220 H22C 109.5 . . ?
C224 C221 C223 107.3(4) . . ?
C224 C221 C225 109.9(3) . . ?
C223 C221 C225 107.6(4) . . ?
C224 C221 P6 112.7(3) . . ?
C223 C221 P6 108.6(3) . . ?
C225 C221 P6 110.6(3) . . ?
C226 C222 C228 106.0(4) . . ?
C226 C222 C227 109.3(4) . . ?
C228 C222 C227 109.5(4) . . ?
C226 C222 P6 116.7(3) . . ?
C228 C222 P6 110.1(3) . . ?
C227 C222 P6 105.2(3) . . ?
C221 C223 H22D 109.5 . . ?
C221 C223 H22E 109.5 . . ?
H22D C223 H22E 109.5 . . ?
C221 C223 H22F 109.5 . . ?
H22D C223 H22F 109.5 . . ?
H22E C223 H22F 109.5 . . ?
C221 C224 H22G 109.5 . . ?
C221 C224 H22H 109.5 . . ?
H22G C224 H22H 109.5 . . ?
C221 C224 H22I 109.5 . . ?
H22G C224 H22I 109.5 . . ?
H22H C224 H22I 109.5 . . ?
C221 C225 H22J 109.5 . . ?
C221 C225 H22K 109.5 . . ?
H22J C225 H22K 109.5 . . ?
C221 C225 H22L 109.5 . . ?
H22J C225 H22L 109.5 . . ?
H22K C225 H22L 109.5 . . ?
C222 C226 H22M 109.5 . . ?
C222 C226 H22N 109.5 . . ?
H22M C226 H22N 109.5 . . ?
C222 C226 H22O 109.5 . . ?
H22M C226 H22O 109.5 . . ?
H22N C226 H22O 109.5 . . ?
C222 C227 H22P 109.5 . . ?
C222 C227 H22Q 109.5 . . ?
H22P C227 H22Q 109.5 . . ?
C222 C227 H22R 109.5 . . ?
H22P C227 H22R 109.5 . . ?
H22Q C227 H22R 109.5 . . ?
C222 C228 H22S 109.5 . . ?
C222 C228 H22T 109.5 . . ?
H22S C228 H22T 109.5 . . ?
C222 C228 H22U 109.5 . . ?
H22S C228 H22U 109.5 . . ?
H22T C228 H22U 109.5 . . ?
C305 C300 C301 118.3(6) . . ?
C305 C300 H300 120.9 . . ?
C301 C300 H300 120.9 . . ?
C302 C301 C300 119.5(6) . . ?
C302 C301 H301 120.3 . . ?
C300 C301 H301 120.3 . . ?
C301 C302 C303 121.2(5) . . ?
C301 C302 H302 119.4 . . ?
C303 C302 H302 119.4 . . ?
C304 C303 C302 118.3(5) . . ?
C304 C303 C306 122.7(5) . . ?
C302 C303 C306 119.0(5) . . ?
C305 C304 C303 120.9(6) . . ?
C305 C304 H304 119.5 . . ?
C303 C304 H304 119.5 . . ?
C304 C305 C300 121.8(6) . . ?
C304 C305 H305 119.1 . . ?
C300 C305 H305 119.1 . . ?
C303 C306 H30A 109.5 . . ?
C303 C306 H30B 109.5 . . ?
H30A C306 H30B 109.5 . . ?
C303 C306 H30C 109.5 . . ?
H30A C306 H30C 109.5 . . ?
H30B C306 H30C 109.5 . . ?

loop_
_geom_bond_atom_site_label_1
_geom_bond_atom_site_label_2
_geom_bond_distance
_geom_bond_site_symmetry_2
_geom_bond_publ_flag
Ru1 C9 1.909(4) . ?
Ru1 Cl1 2.3227(10) . ?
Ru1 Cl2 2.3754(11) . ?
Ru1 P2 2.3850(11) . ?
Ru1 P1 2.3900(11) . ?
C1 C6 1.414(7) . ?
C1 C2 1.420(6) . ?
C1 C11 1.440(6) . ?
P1 C12 1.821(4) . ?
P1 C14 1.897(4) . ?
P1 C15 1.899(5) . ?
P2 C13 1.836(4) . ?
P2 C23 1.898(5) . ?
P2 C22 1.899(5) . ?
Ru2 C108 1.926(4) . ?
Ru2 Cl3 2.3594(11) . ?
Ru2 Cl4 2.3731(10) . ?
Ru2 P3 2.3751(10) . ?
Ru2 P4 2.3784(10) . ?
C2 C3 1.393(7) . ?
C2 H2 0.9500 . ?
Ru3 C208 1.908(4) . ?
Ru3 Cl6 2.3362(10) . ?
Ru3 Cl5 2.3440(11) . ?
Ru3 P5 2.3833(11) . ?
Ru3 P6 2.3896(10) . ?
C3 C4 1.368(8) . ?
C3 H3 0.9500 . ?
P3 C111 1.833(4) . ?
P3 C113 1.888(4) . ?
P3 C114 1.901(4) . ?
P4 C112 1.835(4) . ?
P4 C121 1.889(4) . ?
P4 C122 1.906(4) . ?
C4 C5 1.389(7) . ?
C4 H4 0.9500 . ?
C5 C6 1.419(6) . ?
C5 H5 0.9500 . ?
P5 C211 1.838(4) . ?
P5 C214 1.899(4) . ?
P5 C213 1.905(4) . ?
C6 C7 1.445(6) . ?
P6 C212 1.831(4) . ?
P6 C221 1.899(4) . ?
P6 C222 1.908(4) . ?
C7 C8 1.359(6) . ?
C7 H7 0.9500 . ?
C8 C9 1.479(6) . ?
C8 C12 1.514(6) . ?
C9 C10 1.475(6) . ?
C10 C11 1.365(6) . ?
C10 C13 1.505(6) . ?
C11 H11 0.9500 . ?
C12 H12A 0.9900 . ?
C12 H12B 0.9900 . ?
C13 H13A 0.9900 . ?
C13 H13B 0.9900 . ?
C22 C26 1.528(6) . ?
C22 C25 1.530(6) . ?
C22 C24 1.544(7) . ?
C21 C15 1.545(6) . ?
C21 H21A 0.9800 . ?
C21 H21B 0.9800 . ?
C21 H21C 0.9800 . ?
C20 C15 1.551(6) . ?
C20 H20A 0.9800 . ?
C20 H20B 0.9800 . ?
C20 H20C 0.9800 . ?
C19 C15 1.538(6) . ?
C19 H19A 0.9800 . ?
C19 H19B 0.9800 . ?
C19 H19C 0.9800 . ?
C18 C14 1.539(7) . ?
C18 H18A 0.9800 . ?
C18 H18B 0.9800 . ?
C18 H18C 0.9800 . ?
C17 C14 1.527(7) . ?
C17 H17A 0.9800 . ?
C17 H17B 0.9800 . ?
C17 H17C 0.9800 . ?
C16 C14 1.527(7) . ?
C16 H16A 0.9800 . ?
C16 H16B 0.9800 . ?
C16 H16C 0.9800 . ?
C23 C27 1.533(7) . ?
C23 C28 1.536(7) . ?
C23 C29 1.538(7) . ?
C24 H24A 0.9800 . ?
C24 H24B 0.9800 . ?
C24 H24C 0.9800 . ?
C25 H25A 0.9800 . ?
C25 H25B 0.9800 . ?
C25 H25C 0.9800 . ?
C27 H27A 0.9800 . ?
C27 H27B 0.9800 . ?
C27 H27C 0.9800 . ?
C26 H26A 0.9800 . ?
C26 H26B 0.9800 . ?
C26 H26C 0.9800 . ?
C28 H28A 0.9800 . ?
C28 H28B 0.9800 . ?
C28 H28C 0.9800 . ?
C29 H29A 0.9800 . ?
C29 H29B 0.9800 . ?
C29 H29C 0.9800 . ?
C100 C105 1.408(6) . ?
C100 C101 1.411(6) . ?
C100 C110 1.440(6) . ?
C101 C102 1.362(6) . ?
C101 H101 0.9500 . ?
C102 C103 1.384(7) . ?
C102 H102 0.9500 . ?
C103 C104 1.380(6) . ?
C103 H103 0.9500 . ?
C104 C105 1.420(6) . ?
C104 H104 0.9500 . ?
C105 C106 1.443(6) . ?
C106 C107 1.367(6) . ?
C106 H106 0.9500 . ?
C107 C108 1.474(6) . ?
C107 C111 1.520(5) . ?
C108 C109 1.470(5) . ?
C109 C110 1.369(5) . ?
C109 C112 1.509(5) . ?
C110 H110 0.9500 . ?
C111 H11A 0.9900 . ?
C111 H11B 0.9900 . ?
C112 H11C 0.9900 . ?
C112 H11D 0.9900 . ?
C113 C117 1.529(6) . ?
C113 C115 1.537(6) . ?
C113 C116 1.541(6) . ?
C114 C120 1.537(6) . ?
C114 C119 1.539(6) . ?
C114 C118 1.543(6) . ?
C115 H11E 0.9800 . ?
C115 H11F 0.9800 . ?
C115 H11G 0.9800 . ?
C116 H11H 0.9800 . ?
C116 H11I 0.9800 . ?
C116 H11J 0.9800 . ?
C117 H11K 0.9800 . ?
C117 H11L 0.9800 . ?
C117 H11M 0.9800 . ?
C118 H11N 0.9800 . ?
C118 H11O 0.9800 . ?
C118 H11P 0.9800 . ?
C119 H11Q 0.9800 . ?
C119 H11R 0.9800 . ?
C119 H11S 0.9800 . ?
C121 C125 1.526(7) . ?
C121 C124 1.538(6) . ?
C121 C123 1.544(6) . ?
C120 H12C 0.9800 . ?
C120 H12D 0.9800 . ?
C120 H12E 0.9800 . ?
C122 C127 1.537(6) . ?
C122 C126 1.543(6) . ?
C122 C128 1.543(6) . ?
C123 H12F 0.9800 . ?
C123 H12G 0.9800 . ?
C123 H12H 0.9800 . ?
C124 H12I 0.9800 . ?
C124 H12J 0.9800 . ?
C124 H12K 0.9800 . ?
C125 H12L 0.9800 . ?
C125 H12M 0.9800 . ?
C125 H12N 0.9800 . ?
C126 H12O 0.9800 . ?
C126 H12P 0.9800 . ?
C126 H12Q 0.9800 . ?
C127 H12R 0.9800 . ?
C127 H12S 0.9800 . ?
C127 H12T 0.9800 . ?
C128 H12U 0.9800 . ?
C128 H12V 0.9800 . ?
C128 H12W 0.9800 . ?
C200 C205 1.400(6) . ?
C200 C201 1.411(6) . ?
C200 C210 1.459(6) . ?
C201 C202 1.375(6) . ?
C201 H201 0.9500 . ?
C202 C203 1.395(7) . ?
C202 H202 0.9500 . ?
C203 C204 1.377(6) . ?
C203 H203 0.9500 . ?
C204 C205 1.407(6) . ?
C204 H204 0.9500 . ?
C205 C206 1.452(6) . ?
C206 C207 1.363(5) . ?
C206 H206 0.9500 . ?
C207 C208 1.464(5) . ?
C207 C212 1.512(5) . ?
C208 C209 1.467(5) . ?
C209 C210 1.357(6) . ?
C209 C211 1.529(5) . ?
C210 H210 0.9500 . ?
C211 H21D 0.9900 . ?
C211 H21E 0.9900 . ?
C212 H21F 0.9900 . ?
C212 H21G 0.9900 . ?
C213 C215 1.526(7) . ?
C213 C216 1.540(6) . ?
C213 C217 1.541(6) . ?
C214 C219 1.534(6) . ?
C214 C218 1.538(6) . ?
C214 C220 1.548(6) . ?
C215 H21H 0.9800 . ?
C215 H21I 0.9800 . ?
C215 H21J 0.9800 . ?
C216 H21K 0.9800 . ?
C216 H21L 0.9800 . ?
C216 H21M 0.9800 . ?
C217 H21N 0.9800 . ?
C217 H21O 0.9800 . ?
C217 H21P 0.9800 . ?
C218 H21Q 0.9800 . ?
C218 H21R 0.9800 . ?
C218 H21S 0.9800 . ?
C219 H21T 0.9800 . ?
C219 H21U 0.9800 . ?
C219 H21V 0.9800 . ?
C220 H22A 0.9800 . ?
C220 H22B 0.9800 . ?
C220 H22C 0.9800 . ?
C221 C224 1.535(6) . ?
C221 C223 1.540(6) . ?
C221 C225 1.540(6) . ?
C222 C226 1.533(6) . ?
C222 C228 1.536(6) . ?
C222 C227 1.549(6) . ?
C223 H22D 0.9800 . ?
C223 H22E 0.9800 . ?
C223 H22F 0.9800 . ?
C224 H22G 0.9800 . ?
C224 H22H 0.9800 . ?
C224 H22I 0.9800 . ?
C225 H22J 0.9800 . ?
C225 H22K 0.9800 . ?
C225 H22L 0.9800 . ?
C226 H22M 0.9800 . ?
C226 H22N 0.9800 . ?
C226 H22O 0.9800 . ?
C227 H22P 0.9800 . ?
C227 H22Q 0.9800 . ?
C227 H22R 0.9800 . ?
C228 H22S 0.9800 . ?
C228 H22T 0.9800 . ?
C228 H22U 0.9800 . ?
C300 C305 1.362(11) . ?
C300 C301 1.415(10) . ?
C300 H300 0.9500 . ?
C301 C302 1.366(8) . ?
C301 H301 0.9500 . ?
C302 C303 1.384(7) . ?
C302 H302 0.9500 . ?
C303 C304 1.380(8) . ?
C303 C306 1.488(8) . ?
C304 C305 1.353(10) . ?
C304 H304 0.9500 . ?
C305 H305 0.9500 . ?
C306 H30A 0.9800 . ?
C306 H30B 0.9800 . ?
C306 H30C 0.9800 . ?

loop_
_geom_torsion_atom_site_label_1
_geom_torsion_atom_site_label_2
_geom_torsion_atom_site_label_3
_geom_torsion_atom_site_label_4
_geom_torsion
_geom_torsion_site_symmetry_1
_geom_torsion_site_symmetry_2
_geom_torsion_site_symmetry_3
_geom_torsion_site_symmetry_4
_geom_torsion_publ_flag
C6 C1 C2 C3 1.2(6) . . . . ?
C11 C1 C2 C3 -174.7(4) . . . . ?
C1 C2 C3 C4 0.2(7) . . . . ?
C2 C3 C4 C5 -0.3(7) . . . . ?
C3 C4 C5 C6 -0.9(7) . . . . ?
C2 C1 C6 C5 -2.3(6) . . . . ?
C11 C1 C6 C5 173.2(4) . . . . ?
C2 C1 C6 C7 -178.3(4) . . . . ?
C11 C1 C6 C7 -2.7(7) . . . . ?
C4 C5 C6 C1 2.3(6) . . . . ?
C4 C5 C6 C7 178.5(4) . . . . ?
C1 C6 C7 C8 -17.2(8) . . . . ?
C5 C6 C7 C8 166.8(5) . . . . ?
C6 C7 C8 C9 0.5(8) . . . . ?
C6 C7 C8 C12 -177.0(4) . . . . ?
C7 C8 C9 C10 31.8(6) . . . . ?
C12 C8 C9 C10 -150.7(4) . . . . ?
C7 C8 C9 Ru1 -155.8(4) . . . . ?
C12 C8 C9 Ru1 21.7(5) . . . . ?
C8 C9 C10 C11 -34.4(6) . . . . ?
Ru1 C9 C10 C11 153.3(4) . . . . ?
C8 C9 C10 C13 148.2(4) . . . . ?
Ru1 C9 C10 C13 -24.2(5) . . . . ?
C9 C10 C11 C1 3.3(8) . . . . ?
C13 C10 C11 C1 -179.4(4) . . . . ?
C6 C1 C11 C10 19.1(8) . . . . ?
C2 C1 C11 C10 -165.4(5) . . . . ?
C7 C8 C12 P1 132.7(3) . . . . ?
C9 C8 C12 P1 -45.1(4) . . . . ?
C14 P1 C12 C8 167.1(3) . . . . ?
C15 P1 C12 C8 -76.9(3) . . . . ?
Ru1 P1 C12 C8 42.0(3) . . . . ?
C11 C10 C13 P2 -133.5(4) . . . . ?
C9 C10 C13 P2 44.2(4) . . . . ?
C23 P2 C13 C10 80.4(3) . . . . ?
C22 P2 C13 C10 -163.3(3) . . . . ?
Ru1 P2 C13 C10 -39.4(3) . . . . ?
C13 P2 C22 C26 33.8(4) . . . . ?
C23 P2 C22 C26 147.4(3) . . . . ?
Ru1 P2 C22 C26 -73.9(3) . . . . ?
C13 P2 C22 C25 -86.4(4) . . . . ?
C23 P2 C22 C25 27.2(5) . . . . ?
Ru1 P2 C22 C25 166.0(3) . . . . ?
C13 P2 C22 C24 150.8(3) . . . . ?
C23 P2 C22 C24 -95.6(4) . . . . ?
Ru1 P2 C22 C24 43.1(4) . . . . ?
C12 P1 C15 C19 -166.3(3) . . . . ?
C14 P1 C15 C19 -52.8(3) . . . . ?
Ru1 P1 C15 C19 90.0(3) . . . . ?
C12 P1 C15 C21 -41.7(4) . . . . ?
C14 P1 C15 C21 71.8(4) . . . . ?
Ru1 P1 C15 C21 -145.5(3) . . . . ?
C12 P1 C15 C20 76.2(3) . . . . ?
C14 P1 C15 C20 -170.3(3) . . . . ?
Ru1 P1 C15 C20 -27.5(3) . . . . ?
C12 P1 C14 C16 80.2(4) . . . . ?
C15 P1 C14 C16 -32.8(4) . . . . ?
Ru1 P1 C14 C16 -173.2(3) . . . . ?
C12 P1 C14 C17 -156.1(4) . . . . ?
C15 P1 C14 C17 90.9(4) . . . . ?
Ru1 P1 C14 C17 -49.4(4) . . . . ?
C12 P1 C14 C18 -38.9(4) . . . . ?
C15 P1 C14 C18 -151.9(3) . . . . ?
Ru1 P1 C14 C18 67.8(3) . . . . ?
C13 P2 C23 C27 171.3(3) . . . . ?
C22 P2 C23 C27 56.2(4) . . . . ?
Ru1 P2 C23 C27 -84.1(3) . . . . ?
C13 P2 C23 C28 46.2(4) . . . . ?
C22 P2 C23 C28 -69.0(4) . . . . ?
Ru1 P2 C23 C28 150.7(3) . . . . ?
C13 P2 C23 C29 -72.0(4) . . . . ?
C22 P2 C23 C29 172.8(3) . . . . ?
Ru1 P2 C23 C29 32.6(4) . . . . ?
C105 C100 C101 C102 -0.8(6) . . . . ?
C110 C100 C101 C102 -176.6(4) . . . . ?
C100 C101 C102 C103 0.8(7) . . . . ?
C101 C102 C103 C104 0.3(7) . . . . ?
C102 C103 C104 C105 -1.4(7) . . . . ?
C101 C100 C105 C104 -0.4(6) . . . . ?
C110 C100 C105 C104 175.1(4) . . . . ?
C101 C100 C105 C106 -176.8(4) . . . . ?
C110 C100 C105 C106 -1.3(7) . . . . ?
C103 C104 C105 C100 1.5(6) . . . . ?
C103 C104 C105 C106 178.3(4) . . . . ?
C100 C105 C106 C107 -6.0(8) . . . . ?
C104 C105 C106 C107 177.4(4) . . . . ?
C105 C106 C107 C108 -6.0(8) . . . . ?
C105 C106 C107 C111 173.9(4) . . . . ?
C106 C107 C108 C109 24.8(6) . . . . ?
C111 C107 C108 C109 -155.2(3) . . . . ?
C106 C107 C108 Ru2 -163.8(4) . . . . ?
C111 C107 C108 Ru2 16.3(5) . . . . ?
C107 C108 C109 C110 -27.9(6) . . . . ?
Ru2 C108 C109 C110 160.6(3) . . . . ?
C107 C108 C109 C112 152.0(3) . . . . ?
Ru2 C108 C109 C112 -19.4(5) . . . . ?
C108 C109 C110 C100 11.2(8) . . . . ?
C112 C109 C110 C100 -168.8(4) . . . . ?
C105 C100 C110 C109 5.5(7) . . . . ?
C101 C100 C110 C109 -179.0(4) . . . . ?
C106 C107 C111 P3 140.5(3) . . . . ?
C108 C107 C111 P3 -39.6(4) . . . . ?
C113 P3 C111 C107 165.3(3) . . . . ?
C114 P3 C111 C107 -79.3(3) . . . . ?
Ru2 P3 C111 C107 39.1(3) . . . . ?
C110 C109 C112 P4 -138.1(3) . . . . ?
C108 C109 C112 P4 41.9(4) . . . . ?
C121 P4 C112 C109 -165.4(3) . . . . ?
C122 P4 C112 C109 78.3(3) . . . . ?
Ru2 P4 C112 C109 -39.6(3) . . . . ?
C111 P3 C113 C117 -47.0(3) . . . . ?
C114 P3 C113 C117 -159.1(3) . . . . ?
Ru2 P3 C113 C117 61.4(3) . . . . ?
C111 P3 C113 C115 73.1(4) . . . . ?
C114 P3 C113 C115 -39.0(4) . . . . ?
Ru2 P3 C113 C115 -178.5(3) . . . . ?
C111 P3 C113 C116 -163.7(3) . . . . ?
C114 P3 C113 C116 84.2(3) . . . . ?
Ru2 P3 C113 C116 -55.3(3) . . . . ?
C112 P4 C121 C125 43.4(3) . . . . ?
C122 P4 C121 C125 155.2(3) . . . . ?
Ru2 P4 C121 C125 -63.6(3) . . . . ?
C112 P4 C121 C124 -77.4(4) . . . . ?
C122 P4 C121 C124 34.4(4) . . . . ?
Ru2 P4 C121 C124 175.5(3) . . . . ?
C112 P4 C121 C123 161.1(3) . . . . ?
C122 P4 C121 C123 -87.1(3) . . . . ?
Ru2 P4 C121 C123 54.0(4) . . . . ?
C205 C200 C201 C202 0.1(7) . . . . ?
C210 C200 C201 C202 176.3(4) . . . . ?
C200 C201 C202 C203 -1.4(7) . . . . ?
C201 C202 C203 C204 1.2(7) . . . . ?
C202 C203 C204 C205 0.3(7) . . . . ?
C201 C200 C205 C204 1.3(6) . . . . ?
C210 C200 C205 C204 -174.4(4) . . . . ?
C201 C200 C205 C206 178.8(4) . . . . ?
C210 C200 C205 C206 3.0(7) . . . . ?
C203 C204 C205 C200 -1.6(6) . . . . ?
C203 C204 C205 C206 -179.3(4) . . . . ?
C200 C205 C206 C207 18.3(7) . . . . ?
C204 C205 C206 C207 -164.1(4) . . . . ?
C205 C206 C207 C208 -1.5(8) . . . . ?
C205 C206 C207 C212 176.2(4) . . . . ?
C206 C207 C208 C209 -32.0(6) . . . . ?
C212 C207 C208 C209 150.1(4) . . . . ?
C206 C207 C208 Ru3 155.6(4) . . . . ?
C212 C207 C208 Ru3 -22.2(5) . . . . ?
C207 C208 C209 C210 35.3(6) . . . . ?
Ru3 C208 C209 C210 -152.4(4) . . . . ?
C207 C208 C209 C211 -147.7(4) . . . . ?
Ru3 C208 C209 C211 24.6(5) . . . . ?
C208 C209 C210 C200 -2.9(8) . . . . ?
C211 C209 C210 C200 -179.8(4) . . . . ?
C205 C200 C210 C209 -20.2(7) . . . . ?
C201 C200 C210 C209 163.9(5) . . . . ?
C210 C209 C211 P5 132.1(3) . . . . ?
C208 C209 C211 P5 -45.3(4) . . . . ?
C214 P5 C211 C209 161.8(3) . . . . ?
C213 P5 C211 C209 -80.7(3) . . . . ?
Ru3 P5 C211 C209 40.2(3) . . . . ?
C206 C207 C212 P6 -133.9(3) . . . . ?
C208 C207 C212 P6 44.1(4) . . . . ?
C221 P6 C212 C207 79.6(3) . . . . ?
C222 P6 C212 C207 -163.4(3) . . . . ?
Ru3 P6 C212 C207 -40.1(3) . . . . ?
C211 P5 C214 C219 -29.2(3) . . . . ?
C213 P5 C214 C219 -143.1(3) . . . . ?
Ru3 P5 C214 C219 77.4(3) . . . . ?
C211 P5 C214 C218 91.4(4) . . . . ?
C213 P5 C214 C218 -22.5(4) . . . . ?
Ru3 P5 C214 C218 -162.0(3) . . . . ?
C211 P5 C214 C220 -147.5(3) . . . . ?
C213 P5 C214 C220 98.6(3) . . . . ?
Ru3 P5 C214 C220 -40.9(3) . . . . ?
C212 P6 C221 C224 48.7(3) . . . . ?
C222 P6 C221 C224 -66.4(3) . . . . ?
Ru3 P6 C221 C224 152.4(3) . . . . ?
C212 P6 C221 C223 -69.9(3) . . . . ?
C222 P6 C221 C223 174.9(3) . . . . ?
Ru3 P6 C221 C223 33.7(3) . . . . ?
C212 P6 C221 C225 172.2(3) . . . . ?
C222 P6 C221 C225 57.0(3) . . . . ?
Ru3 P6 C221 C225 -84.1(3) . . . . ?
C305 C300 C301 C302 -0.3(9) . . . . ?
C300 C301 C302 C303 -1.1(8) . . . . ?
C301 C302 C303 C304 1.8(8) . . . . ?
C301 C302 C303 C306 -179.7(5) . . . . ?
C302 C303 C304 C305 -1.2(8) . . . . ?
C306 C303 C304 C305 -179.6(6) . . . . ?
C303 C304 C305 C300 -0.3(10) . . . . ?
C301 C300 C305 C304 1.0(10) . . . . ?
